data_8104977
loop_
_publ_author_name
'Reiss, Guido J.'
'Wyshusek, Maik'

_publ_section_title
;
 Cones with a three-fold symmetry constructed from three hydrogen bonded
 theophyllinium cations that coat [FeCl4]&#x2212; anions in the crystal
 structure of tris(theophyllinium) bis(tetrachloridoferrate(III)) chloride
 trihydrate, C21H33Cl9Fe2N12O9
;
_journal_issue 1
_journal_name_full 'Zeitschrift f\"ur Kristallographie - New Crystal Structures'
_journal_page_first 121
_journal_page_last 124
_journal_paper_doi 10.1515/ncrs-2021-0399
_journal_volume 237
_journal_year 2022
_chemical_formula_moiety '3(C7 H9 N4 O2), 2(Cl4 Fe), Cl, 3(H2 O)'
_chemical_formula_sum 'C21 H33 Cl9 Fe2 N12 O9'
_chemical_formula_weight 1028.34
_space_group_crystal_system trigonal
_space_group_IT_number 148
_space_group_name_Hall '-R 3'
_space_group_name_H-M_alt 'R -3 :H'
_atom_sites_solution_hydrogens mixed
_cell_angle_alpha 90
_cell_angle_beta 90
_cell_angle_gamma 120
_cell_formula_units_Z 6
_cell_length_a 13.1897(3)
_cell_length_b 13.1897(3)
_cell_length_c 39.5222(9)
_cell_measurement_reflns_used 9962
_cell_measurement_temperature 293(2)
_cell_measurement_theta_max 31.4720
_cell_measurement_theta_min 3.6970
_cell_volume 5954.4(2)
_computing_cell_refinement 'Crysalis-Pro, RIGAKU 2020'
_computing_data_collection 'Crysalis-Pro, RIGAKU 2020'
_computing_data_reduction 'Crysalis-Pro, RIGAKU 2020'
_computing_molecular_graphics 'DIAMOND 4, CRYSTAL IMPACT 2020'
_computing_structure_refinement 'SHELXL-2018/3 (Sheldrick, 2018)'
_computing_structure_solution 'SHELXT 2018/2 (Sheldrick, 2018)'
_diffrn_ambient_temperature 293(2)
_diffrn_measured_fraction_theta_full 0.994
_diffrn_measured_fraction_theta_max 0.994
_diffrn_measurement_device_type 'Xcalibur, Eos'
_diffrn_measurement_method '\w scans'
_diffrn_radiation_type MoK\a
_diffrn_radiation_wavelength 0.71073
_diffrn_reflns_av_R_equivalents 0.0294
_diffrn_reflns_av_unetI/netI 0.0183
_diffrn_reflns_Laue_measured_fraction_full 0.994
_diffrn_reflns_Laue_measured_fraction_max 0.994
_diffrn_reflns_limit_h_max 18
_diffrn_reflns_limit_h_min -11
_diffrn_reflns_limit_k_max 13
_diffrn_reflns_limit_k_min -18
_diffrn_reflns_limit_l_max 54
_diffrn_reflns_limit_l_min -54
_diffrn_reflns_number 20742
_diffrn_reflns_point_group_measured_fraction_full 0.994
_diffrn_reflns_point_group_measured_fraction_max 0.994
_diffrn_reflns_theta_full 29.492
_diffrn_reflns_theta_max 29.492
_diffrn_reflns_theta_min 5.154
_exptl_absorpt_coefficient_mu 1.398
_exptl_absorpt_correction_T_max 1.00000
_exptl_absorpt_correction_T_min 0.73873
_exptl_absorpt_correction_type multi-scan
_exptl_absorpt_process_details
;
CrysAlisPro 1.171.40.45a (Rigaku Oxford Diffraction, 2019)
Empirical absorption correction using spherical harmonics,
 implemented in SCALE3 ABSPACK scaling algorithm.
;
_exptl_crystal_colour yellow
_exptl_crystal_density_diffrn 1.721
_exptl_crystal_description Block
_exptl_crystal_F_000 3120
_exptl_crystal_size_max 0.35
_exptl_crystal_size_mid 0.25
_exptl_crystal_size_min 0.17
_refine_diff_density_max 0.824
_refine_diff_density_min -0.528
_refine_diff_density_rms 0.059
_refine_ls_extinction_coef .
_refine_ls_extinction_method none
_refine_ls_goodness_of_fit_ref 1.262
_refine_ls_hydrogen_treatment mixed
_refine_ls_matrix_type full
_refine_ls_number_parameters 177
_refine_ls_number_reflns 3677
_refine_ls_number_restraints 0
_refine_ls_restrained_S_all 1.262
_refine_ls_R_factor_all 0.0312
_refine_ls_R_factor_gt 0.0255
_refine_ls_shift/su_max 0.002
_refine_ls_shift/su_mean 0.000
_refine_ls_structure_factor_coef Fsqd
_refine_ls_weighting_details 'w=1/[\s^2^(Fo^2^)+(0.0330P)^2^+3.0000P] where P=(Fo^2^+2Fc^2^)/3'
_refine_ls_weighting_scheme calc
_refine_ls_wR_factor_gt 0.0707
_refine_ls_wR_factor_ref 0.0743
_reflns_Friedel_coverage 0.000
_reflns_Friedel_fraction_full .
_reflns_Friedel_fraction_max .
_reflns_number_gt 3238
_reflns_number_total 3677
_reflns_threshold_expression 'I > 2\s(I)'
_cod_data_source_file suppl_j_ncrs-2021-0399_suppl.cif
_cod_data_source_block exp_1468_120_a
_cod_original_cell_volume 5954.4(3)
_cod_database_code 8104977
_shelx_space_group_comment
;
The symmetry employed for this shelxl refinement is uniquely defined
by the following loop, which should always be used as a source of
symmetry information in preference to the above space-group names.
They are only intended as comments.
;

loop_
_space_group_symop_operation_xyz
'x, y, z'
'-y, x-y, z'
'-x+y, -x, z'
'x+2/3, y+1/3, z+1/3'
'-y+2/3, x-y+1/3, z+1/3'
'-x+y+2/3, -x+1/3, z+1/3'
'x+1/3, y+2/3, z+2/3'
'-y+1/3, x-y+2/3, z+2/3'
'-x+y+1/3, -x+2/3, z+2/3'
'-x, -y, -z'
'y, -x+y, -z'
'x-y, x, -z'
'-x+2/3, -y+1/3, -z+1/3'
'y+2/3, -x+y+1/3, -z+1/3'
'x-y+2/3, x+1/3, -z+1/3'
'-x+1/3, -y+2/3, -z+2/3'
'y+1/3, -x+y+2/3, -z+2/3'
'x-y+1/3, x+2/3, -z+2/3'

loop_
_atom_site_label
_atom_site_type_symbol
_atom_site_fract_x
_atom_site_fract_y
_atom_site_fract_z
_atom_site_U_iso_or_equiv
_atom_site_adp_type
_atom_site_occupancy
_atom_site_site_symmetry_order
_atom_site_calc_flag
_atom_site_refinement_flags_posn
_atom_site_refinement_flags_adp
_atom_site_refinement_flags_occupancy
_atom_site_disorder_assembly
_atom_site_disorder_group
Fe1 Fe 0.333333 0.666667 0.47408(2) 0.01383(8) Uani 1 3 d S T P . .
Fe2 Fe 0.000000 0.000000 0.39968(2) 0.01752(9) Uani 1 3 d S T P . .
Cl1 Cl 0.333333 0.666667 0.41848(2) 0.02115(12) Uani 1 3 d S T P . .
Cl2 Cl 0.42976(3) 0.58229(3) 0.49222(2) 0.02500(9) Uani 1 1 d . . . . .
Cl3 Cl 0.18163(3) 0.08408(3) 0.38067(2) 0.02306(9) Uani 1 1 d . . . . .
Cl4 Cl 0.000000 0.000000 0.45426(2) 0.03767(17) Uani 1 3 d S T P . .
Cl5 Cl 0.666667 0.333333 0.40175(2) 0.03039(15) Uani 1 3 d S T P . .
O1 O 0.34531(9) 0.41402(9) 0.37751(3) 0.0228(2) Uani 1 1 d . . . . .
O2 O 0.18914(9) 0.28864(9) 0.48310(2) 0.0247(2) Uani 1 1 d . . . . .
O1W O 0.57526(11) 0.46537(11) 0.35538(3) 0.0289(2) Uani 1 1 d . . . . .
H1W H 0.596(2) 0.422(2) 0.3637(7) 0.058(5) Uiso 1 1 d . U . . .
H2W H 0.511(2) 0.428(2) 0.3528(7) 0.058(5) Uiso 1 1 d . U . . .
N1 N 0.16736(9) 0.39603(9) 0.38766(3) 0.0139(2) Uani 1 1 d . . . . .
N2 N 0.26273(10) 0.34311(10) 0.42920(3) 0.0171(2) Uani 1 1 d . . . . .
N3 N -0.02183(10) 0.30174(10) 0.45749(3) 0.0181(2) Uani 1 1 d . . . . .
H3 H -0.0446(19) 0.2738(19) 0.4766(6) 0.043(6) Uiso 1 1 d . . . . .
N4 N -0.02070(10) 0.36870(10) 0.40696(3) 0.0154(2) Uani 1 1 d . . . . .
H4 H -0.0464(17) 0.3875(17) 0.3886(5) 0.036(5) Uiso 1 1 d . . . . .
C1 C 0.26364(11) 0.38628(11) 0.39674(3) 0.0163(2) Uani 1 1 d . . . . .
C2 C 0.17838(12) 0.31621(11) 0.45431(3) 0.0171(3) Uani 1 1 d . . . . .
C3 C 0.08124(11) 0.32443(11) 0.44209(3) 0.0153(2) Uani 1 1 d . . . . .
C4 C 0.08033(11) 0.36519(11) 0.41067(3) 0.0132(2) Uani 1 1 d . . . . .
C5 C -0.08144(12) 0.32858(12) 0.43599(3) 0.0187(3) Uani 1 1 d . . . . .
H5 H -0.154287 0.320949 0.440252 0.022 Uiso 1 1 calc R U . . .
C6 C 0.16445(12) 0.44958(12) 0.35544(3) 0.0176(3) Uani 1 1 d . . . . .
H6A H 0.234536 0.470459 0.342899 0.026 Uiso 1 1 calc R U . . .
H6B H 0.159360 0.518528 0.359754 0.026 Uiso 1 1 calc R U . . .
H6C H 0.097546 0.394824 0.342575 0.026 Uiso 1 1 calc R U . . .
C7 C 0.36309(13) 0.32894(14) 0.43785(4) 0.0259(3) Uani 1 1 d . . . . .
H7A H 0.389958 0.307835 0.417930 0.039 Uiso 1 1 calc R U . . .
H7B H 0.339902 0.268463 0.454552 0.039 Uiso 1 1 calc R U . . .
H7C H 0.425084 0.401252 0.446730 0.039 Uiso 1 1 calc R U . . .

loop_
_atom_site_aniso_label
_atom_site_aniso_U_11
_atom_site_aniso_U_22
_atom_site_aniso_U_33
_atom_site_aniso_U_23
_atom_site_aniso_U_13
_atom_site_aniso_U_12
Fe1 0.01321(11) 0.01321(11) 0.01506(16) 0.000 0.000 0.00661(5)
Fe2 0.01984(12) 0.01984(12) 0.01289(16) 0.000 0.000 0.00992(6)
Cl1 0.02422(18) 0.02422(18) 0.0150(2) 0.000 0.000 0.01211(9)
Cl2 0.02438(17) 0.02728(18) 0.02931(19) 0.00795(14) 0.00084(13) 0.01739(15)
Cl3 0.01836(16) 0.02530(17) 0.02417(17) 0.00597(13) -0.00056(12) 0.00990(13)
Cl4 0.0500(3) 0.0500(3) 0.0130(3) 0.000 0.000 0.02501(14)
Cl5 0.0257(2) 0.0257(2) 0.0398(4) 0.000 0.000 0.01284(10)
O1 0.0193(5) 0.0266(5) 0.0243(5) 0.0026(4) 0.0046(4) 0.0129(4)
O2 0.0257(5) 0.0253(5) 0.0168(5) 0.0041(4) -0.0077(4) 0.0079(4)
O1W 0.0278(6) 0.0271(6) 0.0291(6) -0.0084(5) -0.0021(5) 0.0118(5)
N1 0.0146(5) 0.0164(5) 0.0104(5) 0.0016(4) 0.0007(4) 0.0075(4)
N2 0.0173(5) 0.0179(5) 0.0167(5) 0.0004(4) -0.0043(4) 0.0093(4)
N3 0.0175(5) 0.0193(6) 0.0119(5) 0.0020(4) 0.0024(4) 0.0051(4)
N4 0.0151(5) 0.0173(5) 0.0135(5) 0.0011(4) 0.0000(4) 0.0078(4)
C1 0.0170(6) 0.0149(6) 0.0165(6) -0.0009(5) -0.0009(5) 0.0076(5)
C2 0.0186(6) 0.0129(6) 0.0154(6) -0.0004(4) -0.0038(5) 0.0046(5)
C3 0.0164(6) 0.0150(6) 0.0110(5) 0.0010(4) -0.0002(4) 0.0053(5)
C4 0.0143(6) 0.0133(5) 0.0109(5) -0.0009(4) -0.0006(4) 0.0060(5)
C5 0.0167(6) 0.0189(6) 0.0172(6) -0.0002(5) 0.0022(5) 0.0063(5)
C6 0.0219(6) 0.0215(6) 0.0115(6) 0.0046(5) 0.0022(5) 0.0123(5)
C7 0.0229(7) 0.0298(8) 0.0302(8) -0.0002(6) -0.0073(6) 0.0170(6)

loop_
_atom_type_symbol
_atom_type_description
_atom_type_scat_dispersion_real
_atom_type_scat_dispersion_imag
_atom_type_scat_source
C C 0.0033 0.0016 'International Tables Vol C Tables 4.2.6.8 and 6.1.1.4'
H H 0.0000 0.0000 'International Tables Vol C Tables 4.2.6.8 and 6.1.1.4'
N N 0.0061 0.0033 'International Tables Vol C Tables 4.2.6.8 and 6.1.1.4'
O O 0.0106 0.0060 'International Tables Vol C Tables 4.2.6.8 and 6.1.1.4'
Cl Cl 0.1484 0.1585 'International Tables Vol C Tables 4.2.6.8 and 6.1.1.4'
Fe Fe 0.3463 0.8444 'International Tables Vol C Tables 4.2.6.8 and 6.1.1.4'

loop_
_geom_angle_atom_site_label_1
_geom_angle_atom_site_label_2
_geom_angle_atom_site_label_3
_geom_angle
_geom_angle_site_symmetry_1
_geom_angle_site_symmetry_3
Cl2 Fe1 Cl2 109.809(13) 2_665 3_565
Cl2 Fe1 Cl2 109.809(13) 2_665 .
Cl2 Fe1 Cl2 109.808(13) 3_565 .
Cl2 Fe1 Cl1 109.131(13) 2_665 .
Cl2 Fe1 Cl1 109.131(13) 3_565 .
Cl2 Fe1 Cl1 109.132(13) . .
Cl4 Fe2 Cl3 109.897(12) . 2
Cl4 Fe2 Cl3 109.893(12) . .
Cl3 Fe2 Cl3 109.044(12) 2 .
Cl4 Fe2 Cl3 109.896(12) . 3
Cl3 Fe2 Cl3 109.044(12) 2 3
Cl3 Fe2 Cl3 109.044(12) . 3
C4 N1 C1 118.39(11) . .
C4 N1 C6 120.28(11) . .
C1 N1 C6 121.03(10) . .
C2 N2 C1 126.67(11) . .
C2 N2 C7 117.17(11) . .
C1 N2 C7 116.13(12) . .
C5 N3 C3 108.20(11) . .
C5 N4 C4 107.11(11) . .
O1 C1 N1 121.69(12) . .
O1 C1 N2 121.40(12) . .
N1 C1 N2 116.92(11) . .
O2 C2 N2 122.65(13) . .
O2 C2 C3 125.49(13) . .
N2 C2 C3 111.86(11) . .
C4 C3 N3 106.69(11) . .
C4 C3 C2 121.86(12) . .
N3 C3 C2 131.39(12) . .
C3 C4 N1 123.96(12) . .
C3 C4 N4 108.32(11) . .
N1 C4 N4 127.72(11) . .
N3 C5 N4 109.66(12) . .

loop_
_geom_bond_atom_site_label_1
_geom_bond_atom_site_label_2
_geom_bond_distance
_geom_bond_site_symmetry_2
Fe1 Cl2 2.1876(3) 2_665
Fe1 Cl2 2.1876(3) 3_565
Fe1 Cl2 2.1876(3) .
Fe1 Cl1 2.1974(6) .
Fe2 Cl4 2.1570(7) .
Fe2 Cl3 2.2084(4) 2
Fe2 Cl3 2.2084(4) .
Fe2 Cl3 2.2084(4) 3
O1 C1 1.2157(16) .
O2 C2 1.2241(16) .
N1 C4 1.3576(16) .
N1 C1 1.3860(17) .
N1 C6 1.4660(16) .
N2 C2 1.3979(17) .
N2 C1 1.4011(16) .
N2 C7 1.4667(18) .
N3 C5 1.3204(18) .
N3 C3 1.3788(17) .
N4 C5 1.3471(17) .
N4 C4 1.3642(17) .
C2 C3 1.4232(18) .
C3 C4 1.3557(17) .

loop_
_geom_hbond_atom_site_label_D
_geom_hbond_atom_site_label_H
_geom_hbond_atom_site_label_A
_geom_hbond_distance_DH
_geom_hbond_distance_HA
_geom_hbond_distance_DA
_geom_hbond_angle_DHA
_geom_hbond_site_symmetry_A
_geom_hbond_publ_flag
O1W H1W Cl5 0.81(3) 2.37(3) 3.1537(14) 163(2) . yes
O1W H2W O1 0.75(3) 2.31(3) 2.8928(16) 136(2) . yes
N3 H3 O2 0.83(2) 1.87(2) 2.6920(15) 171(2) 12_556 yes
N4 H4 O1W 0.89(2) 1.76(2) 2.6374(16) 173.3(19) 3_565 yes
